data_2232777
loop_
_publ_author_name
'Gao, Shang'
'An, Chun-Ai'
'Duan, Qian'
'Jiang, Da-Yong'

_publ_section_title
;
 Pentacarbonyl-1\k^2^<i>C</i>,2\k^3^<i>C</i>-(\m-pyrazine-2,3-dithiolato-1:2\k^4^<i>S</i>,<i>S</i>':<i>S</i>,<i>S</i>')(trimethylphosphane-1\k<i>P</i>)diiron(I)(<i>Fe</i>---<i>Fe</i>)
;
_journal_coeditor_code HY2484
_journal_issue 12
_journal_name_full 'Acta Crystallographica Section E'
_journal_page_first m1750
_journal_paper_doi 10.1107/S1600536811046770
_journal_volume 67
_journal_year 2011
_chemical_formula_iupac '[Fe2 (C4 H2 N2 S2) (C3 H9 P) (C O)5]'
_chemical_formula_moiety 'C12 H11 Fe2 N2 O5 P S2'
_chemical_formula_sum 'C12 H11 Fe2 N2 O5 P S2'
_chemical_formula_weight 470.02
_chemical_name_systematic
;
Pentacarbonyl-1\k^2^<i>C</i>,2\k^3^<i>C</i>-(\m-pyrazine-2,3-dithiolato-
1:2\k^4^<i>S</i>,<i>S</i>':<i>S</i>,<i>S</i>')(trimethylphosphane-
1\k<i>P</i>)diiron(I)(<i>Fe</i>---<i>Fe</i>)
;
_space_group_IT_number 61
_symmetry_cell_setting orthorhombic
_symmetry_space_group_name_Hall '-P 2ac 2ab'
_symmetry_space_group_name_H-M 'P b c a'
_cell_angle_alpha 90.00
_cell_angle_beta 90.00
_cell_angle_gamma 90.00
_cell_formula_units_Z 8
_cell_length_a 14.8307(2)
_cell_length_b 12.1463(2)
_cell_length_c 19.8806(3)
_cell_measurement_reflns_used 2383
_cell_measurement_temperature 273(2)
_cell_measurement_theta_max 21.50
_cell_measurement_theta_min 2.40
_cell_volume 3581.25(9)
_computing_cell_refinement 'SAINT (Bruker, 2007)'
_computing_data_collection 'SMART (Bruker, 2007)'
_computing_data_reduction 'SAINT (Bruker, 2007)'
_computing_molecular_graphics 'SHELXTL (Sheldrick, 2008)'
_computing_publication_material 'SHELXTL (Sheldrick, 2008)'
_computing_structure_refinement 'SHELXL97 (Sheldrick, 2008)'
_computing_structure_solution 'SHELXS97 (Sheldrick, 2008)'
_diffrn_ambient_temperature 273(2)
_diffrn_measured_fraction_theta_full 1.000
_diffrn_measured_fraction_theta_max 1.000
_diffrn_measurement_device_type 'Bruker APEX CCD'
_diffrn_measurement_method '\f and \w scans'
_diffrn_radiation_monochromator graphite
_diffrn_radiation_source 'fine-focus sealed tube'
_diffrn_radiation_type MoK\a
_diffrn_radiation_wavelength 0.71073
_diffrn_reflns_av_R_equivalents 0.0637
_diffrn_reflns_av_sigmaI/netI 0.0445
_diffrn_reflns_limit_h_max 17
_diffrn_reflns_limit_h_min -17
_diffrn_reflns_limit_k_max 14
_diffrn_reflns_limit_k_min -12
_diffrn_reflns_limit_l_max 23
_diffrn_reflns_limit_l_min -24
_diffrn_reflns_number 19251
_diffrn_reflns_theta_full 25.50
_diffrn_reflns_theta_max 25.50
_diffrn_reflns_theta_min 2.05
_exptl_absorpt_coefficient_mu 1.966
_exptl_absorpt_correction_T_max 0.8277
_exptl_absorpt_correction_T_min 0.8277
_exptl_absorpt_correction_type multi-scan
_exptl_absorpt_process_details '(SADABS; Sheldrick, 1996)'
_exptl_crystal_colour red
_exptl_crystal_density_diffrn 1.743
_exptl_crystal_density_method 'not measured'
_exptl_crystal_description block
_exptl_crystal_F_000 1888
_exptl_crystal_size_max 0.10
_exptl_crystal_size_mid 0.10
_exptl_crystal_size_min 0.10
_refine_diff_density_max 0.265
_refine_diff_density_min -0.319
_refine_ls_extinction_method none
_refine_ls_goodness_of_fit_ref 1.014
_refine_ls_hydrogen_treatment constr
_refine_ls_matrix_type full
_refine_ls_number_parameters 217
_refine_ls_number_reflns 3327
_refine_ls_number_restraints 0
_refine_ls_restrained_S_all 1.014
_refine_ls_R_factor_all 0.0570
_refine_ls_R_factor_gt 0.0336
_refine_ls_shift/su_max 0.000
_refine_ls_shift/su_mean 0.000
_refine_ls_structure_factor_coef Fsqd
_refine_ls_weighting_details 'calc w=1/[\s^2^(Fo^2^)+(0.0259P)^2^+0.3172P] where P=(Fo^2^+2Fc^2^)/3'
_refine_ls_weighting_scheme calc
_refine_ls_wR_factor_gt 0.0640
_refine_ls_wR_factor_ref 0.0702
_reflns_number_gt 2445
_reflns_number_total 3327
_reflns_threshold_expression I>2\s(I)
_cod_data_source_file hy2484.cif
_cod_data_source_block I
_cod_database_code 2232777
_cod_database_fobs_code 2232777

loop_
_symmetry_equiv_pos_as_xyz
'x, y, z'
'-x+1/2, -y, z+1/2'
'-x, y+1/2, -z+1/2'
'x+1/2, -y+1/2, -z'
'-x, -y, -z'
'x-1/2, y, -z-1/2'
'x, -y-1/2, z-1/2'
'-x-1/2, y-1/2, z'

loop_
_atom_site_type_symbol
_atom_site_label
_atom_site_fract_x
_atom_site_fract_y
_atom_site_fract_z
_atom_site_U_iso_or_equiv
_atom_site_adp_type
_atom_site_calc_flag
_atom_site_refinement_flags
_atom_site_occupancy
_atom_site_symmetry_multiplicity
Fe Fe2 0.03732(3) 0.27229(3) 0.07013(2) 0.03067(13) Uani d . 1 1
Fe Fe1 0.01883(3) 0.18401(4) 0.18272(2) 0.03633(14) Uani d . 1 1
S S2 0.01055(5) 0.37018(7) 0.16583(4) 0.0357(2) Uani d . 1 1
S S1 -0.09264(5) 0.18655(6) 0.10298(4) 0.0365(2) Uani d . 1 1
P P1 0.17667(5) 0.34273(7) 0.06048(4) 0.0347(2) Uani d . 1 1
C C11 0.1950(2) 0.4175(3) -0.01705(17) 0.0489(9) Uani d . 1 1
H H11A 0.2555 0.4453 -0.0180 0.073 Uiso calc R 1 1
H H11B 0.1532 0.4778 -0.0197 0.073 Uiso calc R 1 1
H H11C 0.1858 0.3690 -0.0546 0.073 Uiso calc R 1 1
C C6 -0.10919(19) 0.3860(3) 0.16280(15) 0.0343(7) Uani d . 1 1
N N2 -0.14764(17) 0.4745(2) 0.18771(14) 0.0444(7) Uani d . 1 1
C C5 -0.0049(2) 0.3498(3) 0.00154(18) 0.0383(8) Uani d . 1 1
N N1 -0.24488(17) 0.3034(2) 0.12409(14) 0.0457(7) Uani d . 1 1
C C10 0.2693(2) 0.2451(3) 0.05956(19) 0.0543(10) Uani d . 1 1
H H10A 0.3253 0.2841 0.0553 0.081 Uiso calc R 1 1
H H10B 0.2623 0.1958 0.0222 0.081 Uiso calc R 1 1
H H10C 0.2693 0.2038 0.1007 0.081 Uiso calc R 1 1
C C7 -0.1565(2) 0.3014(3) 0.13199(15) 0.0353(8) Uani d . 1 1
C C1 -0.0420(2) 0.1752(3) 0.2611(2) 0.0528(10) Uani d . 1 1
C C3 0.1313(2) 0.1954(3) 0.21316(18) 0.0466(9) Uani d . 1 1
C C4 0.0725(2) 0.1547(3) 0.02547(18) 0.0447(9) Uani d . 1 1
C C9 -0.2385(2) 0.4767(3) 0.18021(18) 0.0507(10) Uani d . 1 1
H H9A -0.2703 0.5367 0.1970 0.061 Uiso calc R 1 1
C C12 0.2126(2) 0.4416(3) 0.12345(18) 0.0530(10) Uani d . 1 1
H H12A 0.2729 0.4654 0.1137 0.080 Uiso calc R 1 1
H H12B 0.2111 0.4078 0.1671 0.080 Uiso calc R 1 1
H H12C 0.1728 0.5039 0.1229 0.080 Uiso calc R 1 1
C C2 0.0344(2) 0.0406(3) 0.16750(17) 0.0478(9) Uani d . 1 1
C C8 -0.2849(2) 0.3953(3) 0.14932(19) 0.0522(10) Uani d . 1 1
H H8A -0.3471 0.4025 0.1451 0.063 Uiso calc R 1 1
O O5 -0.03314(16) 0.3954(2) -0.04409(13) 0.0617(7) Uani d . 1 1
O O3 0.20369(17) 0.2019(2) 0.23081(15) 0.0719(9) Uani d . 1 1
O O4 0.09513(17) 0.0780(2) -0.00373(15) 0.0741(9) Uani d . 1 1
O O2 0.04365(18) -0.0509(2) 0.15663(15) 0.0756(9) Uani d . 1 1
O O1 -0.0802(2) 0.1710(3) 0.31047(16) 0.0905(10) Uani d . 1 1

loop_
_atom_site_aniso_label
_atom_site_aniso_U_11
_atom_site_aniso_U_22
_atom_site_aniso_U_33
_atom_site_aniso_U_12
_atom_site_aniso_U_13
_atom_site_aniso_U_23
Fe2 0.0309(2) 0.0308(3) 0.0303(3) -0.0002(2) 0.00212(19) -0.0006(2)
Fe1 0.0361(3) 0.0381(3) 0.0348(3) 0.0003(2) 0.0004(2) 0.0057(2)
S2 0.0333(4) 0.0371(5) 0.0366(5) -0.0017(4) 0.0008(3) -0.0055(4)
S1 0.0319(4) 0.0358(5) 0.0419(5) -0.0025(4) 0.0002(4) -0.0044(4)
P1 0.0294(4) 0.0340(5) 0.0406(5) 0.0023(4) 0.0032(4) 0.0025(4)
C11 0.042(2) 0.048(2) 0.057(3) -0.0001(17) 0.0125(17) 0.0151(18)
C6 0.0349(17) 0.0404(19) 0.0275(18) 0.0021(16) 0.0011(14) 0.0025(15)
N2 0.0447(17) 0.0452(18) 0.0433(18) 0.0106(14) -0.0005(13) -0.0074(14)
C5 0.0347(18) 0.040(2) 0.040(2) -0.0022(15) -0.0006(16) -0.0049(16)
N1 0.0300(15) 0.059(2) 0.0480(19) 0.0030(14) -0.0002(13) -0.0056(15)
C10 0.0390(19) 0.054(2) 0.070(3) 0.0136(17) 0.0019(18) 0.0046(19)
C7 0.0343(18) 0.041(2) 0.0307(19) 0.0045(15) 0.0025(14) 0.0020(15)
C1 0.051(2) 0.057(2) 0.050(3) 0.0033(19) 0.0052(19) 0.0126(19)
C3 0.051(2) 0.042(2) 0.046(2) 0.0031(18) -0.0053(18) 0.0098(17)
C4 0.042(2) 0.044(2) 0.048(2) -0.0032(17) 0.0117(17) -0.0020(18)
C9 0.049(2) 0.059(3) 0.044(2) 0.0245(19) -0.0006(17) -0.0078(19)
C12 0.043(2) 0.055(2) 0.061(3) -0.0124(18) 0.0046(18) -0.0097(19)
C2 0.042(2) 0.053(3) 0.048(2) -0.0001(18) -0.0039(17) 0.0102(18)
C8 0.0300(18) 0.072(3) 0.054(2) 0.0123(19) 0.0010(17) -0.004(2)
O5 0.0699(18) 0.0627(18) 0.0526(18) 0.0014(14) -0.0212(14) 0.0120(14)
O3 0.0500(16) 0.082(2) 0.084(2) -0.0072(14) -0.0265(15) 0.0217(16)
O4 0.0776(19) 0.0547(18) 0.090(2) 0.0011(15) 0.0267(16) -0.0290(16)
O2 0.083(2) 0.0428(18) 0.101(2) 0.0090(15) -0.0070(17) -0.0054(16)
O1 0.101(2) 0.107(3) 0.063(2) 0.011(2) 0.0383(18) 0.0209(18)

loop_
_atom_type_symbol
_atom_type_description
_atom_type_scat_dispersion_real
_atom_type_scat_dispersion_imag
_atom_type_scat_source
C C 0.0033 0.0016 'International Tables Vol C Tables 4.2.6.8 and 6.1.1.4'
H H 0.0000 0.0000 'International Tables Vol C Tables 4.2.6.8 and 6.1.1.4'
N N 0.0061 0.0033 'International Tables Vol C Tables 4.2.6.8 and 6.1.1.4'
O O 0.0106 0.0060 'International Tables Vol C Tables 4.2.6.8 and 6.1.1.4'
P P 0.1023 0.0942 'International Tables Vol C Tables 4.2.6.8 and 6.1.1.4'
S S 0.1246 0.1234 'International Tables Vol C Tables 4.2.6.8 and 6.1.1.4'
Fe Fe 0.3463 0.8444 'International Tables Vol C Tables 4.2.6.8 and 6.1.1.4'

loop_
_geom_angle_atom_site_label_1
_geom_angle_atom_site_label_2
_geom_angle_atom_site_label_3
_geom_angle
C4 Fe2 C5 98.48(16)
C4 Fe2 P1 89.61(11)
C5 Fe2 P1 93.26(10)
C4 Fe2 S2 153.63(12)
C5 Fe2 S2 107.71(11)
P1 Fe2 S2 91.89(3)
C4 Fe2 S1 91.40(11)
C5 Fe2 S1 99.45(10)
P1 Fe2 S1 166.96(4)
S2 Fe2 S1 81.51(3)
C4 Fe2 Fe1 97.83(11)
C5 Fe2 Fe1 151.59(10)
P1 Fe2 Fe1 109.96(3)
S2 Fe2 Fe1 57.07(3)
S1 Fe2 Fe1 57.02(3)
C3 Fe1 C2 90.68(15)
C3 Fe1 C1 100.37(16)
C2 Fe1 C1 98.81(16)
C3 Fe1 S2 91.35(11)
C2 Fe1 S2 161.26(11)
C1 Fe1 S2 99.14(12)
C3 Fe1 S1 155.60(12)
C2 Fe1 S1 89.39(11)
C1 Fe1 S1 103.74(12)
S2 Fe1 S1 81.17(3)
C3 Fe1 Fe2 99.71(11)
C2 Fe1 Fe2 104.66(11)
C1 Fe1 Fe2 148.74(11)
S2 Fe1 Fe2 56.65(2)
S1 Fe1 Fe2 56.84(2)
C6 S2 Fe2 101.60(11)
C6 S2 Fe1 99.45(11)
Fe2 S2 Fe1 66.28(3)
C7 S1 Fe2 100.61(10)
C7 S1 Fe1 99.80(11)
Fe2 S1 Fe1 66.13(3)
C11 P1 C10 101.87(16)
C11 P1 C12 102.21(17)
C10 P1 C12 102.53(16)
C11 P1 Fe2 113.71(11)
C10 P1 Fe2 116.66(12)
C12 P1 Fe2 117.62(11)
P1 C11 H11A 109.5
P1 C11 H11B 109.5
H11A C11 H11B 109.5
P1 C11 H11C 109.5
H11A C11 H11C 109.5
H11B C11 H11C 109.5
N2 C6 C7 123.6(3)
N2 C6 S2 120.4(2)
C7 C6 S2 116.0(2)
C6 N2 C9 113.9(3)
O5 C5 Fe2 176.9(3)
C7 N1 C8 113.9(3)
P1 C10 H10A 109.5
P1 C10 H10B 109.5
H10A C10 H10B 109.5
P1 C10 H10C 109.5
H10A C10 H10C 109.5
H10B C10 H10C 109.5
N1 C7 C6 122.7(3)
N1 C7 S1 120.3(2)
C6 C7 S1 117.0(2)
O1 C1 Fe1 179.1(4)
O3 C3 Fe1 178.1(4)
O4 C4 Fe2 179.7(4)
C8 C9 N2 122.8(3)
C8 C9 H9A 118.6
N2 C9 H9A 118.6
P1 C12 H12A 109.5
P1 C12 H12B 109.5
H12A C12 H12B 109.5
P1 C12 H12C 109.5
H12A C12 H12C 109.5
H12B C12 H12C 109.5
O2 C2 Fe1 178.7(3)
C9 C8 N1 123.1(3)
C9 C8 H8A 118.5
N1 C8 H8A 118.5

loop_
_geom_bond_atom_site_label_1
_geom_bond_atom_site_label_2
_geom_bond_distance
_geom_bond_publ_flag
Fe1 C1 1.803(4) y
Fe1 C2 1.784(4) y
Fe1 C3 1.780(4) y
Fe1 S1 2.2906(9) y
Fe1 S2 2.2893(9) y
Fe2 C4 1.761(4) y
Fe2 C5 1.771(4) y
Fe2 S1 2.2859(9) y
Fe2 S2 2.2783(9) y
Fe2 P1 2.2450(9) y
Fe2 Fe1 2.4970(6) y
S2 C6 1.787(3) ?
S1 C7 1.782(3) ?
P1 C11 1.809(3) ?
P1 C10 1.815(3) ?
P1 C12 1.815(3) ?
C11 H11A 0.9600 ?
C11 H11B 0.9600 ?
C11 H11C 0.9600 ?
C6 N2 1.314(4) ?
C6 C7 1.387(4) ?
N2 C9 1.356(4) ?
C5 O5 1.143(4) ?
N1 C7 1.320(4) ?
N1 C8 1.360(4) ?
C10 H10A 0.9600 ?
C10 H10B 0.9600 ?
C10 H10C 0.9600 ?
C1 O1 1.135(4) ?
C3 O3 1.132(4) ?
C4 O4 1.148(4) ?
C9 C8 1.352(5) ?
C9 H9A 0.9300 ?
C12 H12A 0.9600 ?
C12 H12B 0.9600 ?
C12 H12C 0.9600 ?
C2 O2 1.139(4) ?
C8 H8A 0.9300 ?

loop_
_geom_torsion_atom_site_label_1
_geom_torsion_atom_site_label_2
_geom_torsion_atom_site_label_3
_geom_torsion_atom_site_label_4
_geom_torsion
C4 Fe2 Fe1 C3 86.09(15)
C5 Fe2 Fe1 C3 -149.4(2)
P1 Fe2 Fe1 C3 -6.35(12)
S2 Fe2 Fe1 C3 -85.19(12)
S1 Fe2 Fe1 C3 172.66(12)
C4 Fe2 Fe1 C2 -7.18(15)
C5 Fe2 Fe1 C2 117.4(2)
P1 Fe2 Fe1 C2 -99.62(11)
S2 Fe2 Fe1 C2 -178.46(11)
S1 Fe2 Fe1 C2 79.39(11)
C4 Fe2 Fe1 C1 -144.6(3)
C5 Fe2 Fe1 C1 -20.0(3)
P1 Fe2 Fe1 C1 123.0(2)
S2 Fe2 Fe1 C1 44.1(2)
S1 Fe2 Fe1 C1 -58.0(2)
C4 Fe2 Fe1 S2 171.28(11)
C5 Fe2 Fe1 S2 -64.2(2)
P1 Fe2 Fe1 S2 78.84(4)
S1 Fe2 Fe1 S2 -102.15(3)
C4 Fe2 Fe1 S1 -86.57(11)
C5 Fe2 Fe1 S1 38.0(2)
P1 Fe2 Fe1 S1 -179.01(4)
S2 Fe2 Fe1 S1 102.15(3)
C4 Fe2 S2 C6 -115.1(3)
C5 Fe2 S2 C6 57.96(15)
P1 Fe2 S2 C6 151.99(11)
S1 Fe2 S2 C6 -39.31(11)
Fe1 Fe2 S2 C6 -95.33(11)
C4 Fe2 S2 Fe1 -19.8(2)
C5 Fe2 S2 Fe1 153.29(10)
P1 Fe2 S2 Fe1 -112.68(3)
S1 Fe2 S2 Fe1 56.02(3)
C3 Fe1 S2 C6 -160.66(15)
C2 Fe1 S2 C6 103.2(4)
C1 Fe1 S2 C6 -59.94(16)
S1 Fe1 S2 C6 42.68(11)
Fe2 Fe1 S2 C6 98.60(11)
C3 Fe1 S2 Fe2 100.74(12)
C2 Fe1 S2 Fe2 4.6(3)
C1 Fe1 S2 Fe2 -158.53(12)
S1 Fe1 S2 Fe2 -55.92(3)
C4 Fe2 S1 C7 -165.46(16)
C5 Fe2 S1 C7 -66.63(15)
P1 Fe2 S1 C7 100.24(18)
S2 Fe2 S1 C7 40.04(11)
Fe1 Fe2 S1 C7 96.11(11)
C4 Fe2 S1 Fe1 98.43(12)
C5 Fe2 S1 Fe1 -162.74(11)
P1 Fe2 S1 Fe1 4.13(16)
S2 Fe2 S1 Fe1 -56.06(3)
C3 Fe1 S1 C7 -115.1(3)
C2 Fe1 S1 C7 154.63(15)
C1 Fe1 S1 C7 55.71(16)
S2 Fe1 S1 C7 -41.61(10)
Fe2 Fe1 S1 C7 -97.35(10)
C3 Fe1 S1 Fe2 -17.7(3)
C2 Fe1 S1 Fe2 -108.02(11)
C1 Fe1 S1 Fe2 153.05(12)
S2 Fe1 S1 Fe2 55.73(3)
C4 Fe2 P1 C11 85.98(17)
C5 Fe2 P1 C11 -12.49(17)
S2 Fe2 P1 C11 -120.35(13)
S1 Fe2 P1 C11 -179.51(18)
Fe1 Fe2 P1 C11 -175.83(13)
C4 Fe2 P1 C10 -32.18(19)
C5 Fe2 P1 C10 -130.65(18)
S2 Fe2 P1 C10 121.49(14)
S1 Fe2 P1 C10 62.3(2)
Fe1 Fe2 P1 C10 66.01(15)
C4 Fe2 P1 C12 -154.65(18)
C5 Fe2 P1 C12 106.88(17)
S2 Fe2 P1 C12 -0.98(14)
S1 Fe2 P1 C12 -60.1(2)
Fe1 Fe2 P1 C12 -56.46(14)
Fe2 S2 C6 N2 -147.9(2)
Fe1 S2 C6 N2 144.6(2)
Fe2 S2 C6 C7 30.9(2)
Fe1 S2 C6 C7 -36.6(2)
C7 C6 N2 C9 -0.5(4)
S2 C6 N2 C9 178.2(2)
C8 N1 C7 C6 -0.5(5)
C8 N1 C7 S1 179.2(2)
N2 C6 C7 N1 1.1(5)
S2 C6 C7 N1 -177.7(2)
N2 C6 C7 S1 -178.7(2)
S2 C6 C7 S1 2.6(3)
Fe2 S1 C7 N1 145.7(2)
Fe1 S1 C7 N1 -146.9(2)
Fe2 S1 C7 C6 -34.5(2)
Fe1 S1 C7 C6 32.8(2)
C6 N2 C9 C8 -0.5(5)
N2 C9 C8 N1 1.1(6)
C7 N1 C8 C9 -0.5(5)
